data_7715881
loop_
_publ_author_name
'Hashemzadeh, Tahmineh'
'Christofferson, Andrew J.'
'White, Keith F.'
'Barnard, Peter J.'

_publ_section_title
;
 Experimental and theoretical studies of pH-responsive iridium(III)
 complexes of azole and N-heterocyclic carbene ligands.
;
_journal_issue 19
_journal_name_full 'Dalton transactions (Cambridge, England : 2003)'
_journal_page_first 8478
_journal_page_last 8493
_journal_paper_doi 10.1039/d3dt03766e
_journal_volume 53
_journal_year 2024
_chemical_formula_moiety 'C36 H29 Ir N5, Cl, 0.5[[C2H14O5]]'
_chemical_formula_sum 'C37 H36 Cl Ir N5 O2.5'
_chemical_formula_weight 818.36
_space_group_crystal_system tetragonal
_space_group_IT_number 117
_space_group_name_Hall 'P -4 -2ab'
_space_group_name_H-M_alt 'P -4 b 2'
_atom_sites_solution_hydrogens geom
_atom_sites_solution_primary dual
_audit_creation_date 2024-03-06
_audit_creation_method
;
Olex2 1.5
(compiled 2023.08.24 svn.re1ec1418 for OlexSys, GUI svn.r6817)
;
_audit_update_record
;
2024-03-08 deposited with the CCDC.	2024-04-22 downloaded from the CCDC.
;
_cell_angle_alpha 90
_cell_angle_beta 90
_cell_angle_gamma 90
_cell_formula_units_Z 8
_cell_length_a 28.0735(4)
_cell_length_b 28.0735(4)
_cell_length_c 8.9606(2)
_cell_measurement_reflns_used 31604
_cell_measurement_temperature 149.98(10)
_cell_measurement_theta_max 28.2670
_cell_measurement_theta_min 3.4520
_cell_volume 7062.0(2)
_computing_cell_refinement 'CrysAlisPro 1.171.43.90 (Rigaku OD, 2023)'
_computing_data_collection 'CrysAlisPro system (CCD 40.53 (release 29-04-2019))'
_computing_data_reduction 'CrysAlisPro 1.171.43.90 (Rigaku OD, 2023)'
_computing_molecular_graphics 'Olex2 1.5 (Dolomanov et al., 2009)'
_computing_publication_material 'Olex2 1.5 (Dolomanov et al., 2009)'
_computing_structure_refinement 'SHELXL 2018/3 (Sheldrick, 2015)'
_computing_structure_solution 'SHELXT 2018/2 (Sheldrick, 2018)'
_diffrn_ambient_environment N~2~
_diffrn_ambient_temperature 149.98(10)
_diffrn_detector 'Hybrid Pixel Array Detector'
_diffrn_detector_area_resol_mean 10.0000
_diffrn_detector_type HyPix3000
_diffrn_measured_fraction_theta_full 0.996
_diffrn_measured_fraction_theta_max 0.973
_diffrn_measurement_details
;
List of Runs (angles in degrees, time in seconds):

  # Type    Start    End  Width  t~exp~   \w     \q     \k     \f   Frames
#--------------------------------------------------------------------------
  1  \w    -85.00  12.00   0.50   55.00    --  -11.81 -11.00 -28.00  194
  2  \w    -20.00  58.00   0.50   55.00    --  -11.81  11.00 144.00  156
  3  \w    -54.00 -12.00   0.50   55.00    --   11.89 -11.00 -28.00   84
  4  \w     37.00  62.00   0.50   55.00    --   11.89  11.00 144.00   50
  5  \w    -37.00  14.00   0.50   55.00    --  -11.81 -77.00 120.00  102
  6  \w     -7.00  19.00   0.50   55.00    --  -11.81-108.00 -44.42   52
  7  \w    -75.00 -43.00   0.50   55.00    --  -11.81 -57.00 120.00   64
  8  \w    -34.00  -4.00   0.50   55.00    --  -11.81 -57.00 120.00   60
  9  \w    -37.00   0.00   0.50   55.00    --  -11.81  77.00-120.00   74
 10  \w    -55.00 -29.00   0.50   55.00    --  -11.81 126.00-171.11   52
 11  \w     -4.00  24.00   0.50   55.00    --  -11.81-111.00  44.49   56
 12  \w    -27.00  16.00   0.50   55.00    --  -11.81 -90.00  67.74   86
 13  \w    -23.00  11.00   0.50   55.00    --  -11.81  77.00  30.00   68
 14  \w     -7.00  41.00   0.50   55.00    --  -11.81  19.00 -60.00   96
 15  \w    -52.00  19.00   0.50   55.00    --   11.89 -38.00 -30.00  142
 16  \w    -58.00  24.00   0.50   55.00    --   11.89 -19.00-150.00  164
;
_diffrn_measurement_device 'four-circle diffractometer'
_diffrn_measurement_device_type 'SuperNova, Dual, Cu at home/near, HyPix3000'
_diffrn_measurement_method '\w scans'
_diffrn_orient_matrix_type 'CrysAlisPro convention (1999,Acta A55,543-557)'
_diffrn_orient_matrix_UB_11 0.0126232000
_diffrn_orient_matrix_UB_12 -0.0019190000
_diffrn_orient_matrix_UB_13 -0.0683073000
_diffrn_orient_matrix_UB_21 -0.0218645000
_diffrn_orient_matrix_UB_22 -0.0030744000
_diffrn_orient_matrix_UB_23 -0.0386939000
_diffrn_orient_matrix_UB_31 -0.0017136000
_diffrn_orient_matrix_UB_32 0.0249714000
_diffrn_orient_matrix_UB_33 -0.0100041000
_diffrn_radiation_monochromator mirror
_diffrn_radiation_probe x-ray
_diffrn_radiation_type 'Mo K\a'
_diffrn_radiation_wavelength 0.71073
_diffrn_reflns_av_R_equivalents 0.1938
_diffrn_reflns_av_unetI/netI 0.0813
_diffrn_reflns_Laue_measured_fraction_full 0.996
_diffrn_reflns_Laue_measured_fraction_max 0.973
_diffrn_reflns_limit_h_max 36
_diffrn_reflns_limit_h_min -36
_diffrn_reflns_limit_k_max 35
_diffrn_reflns_limit_k_min -37
_diffrn_reflns_limit_l_max 11
_diffrn_reflns_limit_l_min -11
_diffrn_reflns_number 91934
_diffrn_reflns_point_group_measured_fraction_full 0.998
_diffrn_reflns_point_group_measured_fraction_max 0.962
_diffrn_reflns_theta_full 25.242
_diffrn_reflns_theta_max 28.417
_diffrn_reflns_theta_min 3.230
_diffrn_source 'micro-focus sealed X-ray tube'
_diffrn_source_type 'SuperNova (Mo) X-ray Source'
_exptl_absorpt_coefficient_mu 3.897
_exptl_absorpt_correction_T_max 1.000
_exptl_absorpt_correction_T_min 0.464
_exptl_absorpt_correction_type gaussian
_exptl_absorpt_process_details
;
CrysAlisPro 1.171.43.90 (Rigaku Oxford Diffraction, 2023)
Numerical absorption correction based on gaussian integration over
a multifaceted crystal model
Empirical absorption correction using spherical harmonics,
implemented in SCALE3 ABSPACK scaling algorithm.
;
_exptl_crystal_colour 'clear yellow'
_exptl_crystal_colour_lustre clear
_exptl_crystal_colour_primary yellow
_exptl_crystal_density_diffrn 1.539
_exptl_crystal_description irregular
_exptl_crystal_F_000 3256
_exptl_crystal_size_max 0.24
_exptl_crystal_size_mid 0.17
_exptl_crystal_size_min 0.08
_refine_diff_density_max 0.973
_refine_diff_density_min -0.651
_refine_diff_density_rms 0.120
_refine_ls_abs_structure_details
;
 Flack x determined using 2576 quotients [(I+)-(I-)]/[(I+)+(I-)]
 (Parsons, Flack and Wagner, Acta Cryst. B69 (2013) 249-259).
;
_refine_ls_abs_structure_Flack 0.045(12)
_refine_ls_extinction_method none
_refine_ls_goodness_of_fit_ref 1.030
_refine_ls_hydrogen_treatment constr
_refine_ls_matrix_type full
_refine_ls_number_parameters 391
_refine_ls_number_reflns 8552
_refine_ls_number_restraints 0
_refine_ls_restrained_S_all 1.030
_refine_ls_R_factor_all 0.0715
_refine_ls_R_factor_gt 0.0534
_refine_ls_shift/su_max 0.001
_refine_ls_shift/su_mean 0.000
_refine_ls_structure_factor_coef Fsqd
_refine_ls_weighting_details 'w=1/[\s^2^(Fo^2^)+(0.0688P)^2^] where P=(Fo^2^+2Fc^2^)/3'
_refine_ls_weighting_scheme calc
_refine_ls_wR_factor_gt 0.1217
_refine_ls_wR_factor_ref 0.1282
_reflns_Friedel_coverage 0.811
_reflns_Friedel_fraction_full 0.999
_reflns_Friedel_fraction_max 0.948
_reflns_number_gt 6784
_reflns_number_total 8552
_reflns_threshold_expression 'I > 2\s(I)'
_cod_data_source_file d3dt03766e2.cif
_cod_data_source_block 14
_cod_depositor_comments 'Adding full bibliography for 7715878--7715882.cif.'
_cod_original_cell_volume 7062.0(3)
_cod_original_formula_sum 'C37 H36 Cl Ir N5 O2.50'
_cod_database_code 7715881
_shelx_shelxl_version_number 2018/3
_chemical_oxdiff_formula 'C37 H39 Ir1 N5 Cl1 O2.5'
_shelx_space_group_comment
;
The symmetry employed for this shelxl refinement is uniquely defined
by the following loop, which should always be used as a source of
symmetry information in preference to the above space-group names.
They are only intended as comments.
;
_shelx_estimated_absorpt_t_max 0.746
_shelx_estimated_absorpt_t_min 0.455
_olex2_refinement_description
;
1. Fixed Uiso
 At 1.2 times of:
  All C(H) groups, All N(H) groups
 At 1.5 times of:
  All C(H,H,H) groups
2.a Aromatic/amide H refined with riding coordinates:
 C7(H7), C19(H19), C26(H26), C22(H22), C27(H27), C12(H12), C17(H17), N5(H5),
 C34(H34), C15(H15), C4(H4), C16(H16), C6(H6), C9(H9), C11(H11), C14(H14),
 C25(H25), C31(H31), C21(H21), C20(H20), C24(H24), C5(H5A), C10(H10)
2.b Idealised Me refined as rotating group:
 C35(H35A,H35B,H35C), C36(H36A,H36B,H36C)
;
_smtbx_masks_special_details
;
A solvent mask was calculated and 252 electrons were 
found in a volume of 1632\%A^3^ in the unit cell. 
This is consistent with the presence of 
1.5[water] and 1 [methanol] molecules per Asymmetric Unit 
which account for 264 electrons 
per unit cell.
;
_smtbx_masks_void_probe_radius 1.2
_smtbx_masks_void_truncation_radius 1.2
_olex2_submission_special_instructions 'No special instructions were received'
_oxdiff_exptl_absorpt_empirical_details
;
Empirical correction (ABSPACK) includes:
- Absorption correction using spherical harmonics
- Frame scaling
;
_oxdiff_exptl_absorpt_empirical_full_max 2.070
_oxdiff_exptl_absorpt_empirical_full_min 0.345

loop_
_space_group_symop_operation_xyz
'x, y, z'
'-x, -y, z'
'y, -x, -z'
'-y, x, -z'
'x+1/2, -y+1/2, z'
'-x+1/2, y+1/2, z'
'y+1/2, x+1/2, -z'
'-y+1/2, -x+1/2, -z'

loop_
_atom_site_label
_atom_site_type_symbol
_atom_site_fract_x
_atom_site_fract_y
_atom_site_fract_z
_atom_site_U_iso_or_equiv
_atom_site_adp_type
_atom_site_occupancy
_atom_site_site_symmetry_order
_atom_site_calc_flag
_atom_site_refinement_flags_posn
_atom_site_refinement_flags_adp
_atom_site_refinement_flags_occupancy
_atom_site_disorder_assembly
_atom_site_disorder_group
Ir1 Ir 0.70631(2) 0.52577(2) 0.38116(5) 0.03141(13) Uani 1 1 d . . . . .
Cl2 Cl 0.77854(19) 0.27854(19) 0.000000 0.163(5) Uani 1 2 d S T P . .
Cl1 Cl 0.93528(19) 0.43528(19) 0.500000 0.134(4) Uani 1 2 d S T P . .
N4 N 0.7762(3) 0.5355(3) 0.4602(10) 0.034(2) Uani 1 1 d . . . . .
N1 N 0.7186(3) 0.5685(3) 0.2002(9) 0.033(2) Uani 1 1 d . . . . .
N2 N 0.6843(4) 0.4867(3) 0.5626(10) 0.040(2) Uani 1 1 d . . . . .
C2 C 0.6413(4) 0.5051(5) 0.3100(12) 0.043(3) Uani 1 1 d . . . . .
N3 N 0.7445(3) 0.4646(3) 0.2976(10) 0.039(2) Uani 1 1 d . . . . .
C28 C 0.8061(4) 0.5001(5) 0.4374(14) 0.050(3) Uani 1 1 d . . . . .
C1 C 0.6797(4) 0.5862(4) 0.4531(12) 0.038(3) Uani 1 1 d . . . . .
C7 C 0.6211(5) 0.5123(4) 0.1689(14) 0.052(3) Uani 1 1 d . . . . .
H7 H 0.637862 0.530355 0.096237 0.062 Uiso 1 1 calc R U . . .
C19 C 0.7066(4) 0.6440(5) 0.0880(13) 0.051(3) Uani 1 1 d . . . . .
H19 H 0.696503 0.676200 0.096407 0.061 Uiso 1 1 calc R U . . .
C26 C 0.7530(5) 0.3928(4) 0.1604(13) 0.051(3) Uani 1 1 d . . . . .
H26 H 0.739017 0.369963 0.095491 0.061 Uiso 1 1 calc R U . . .
C18 C 0.7018(4) 0.6135(4) 0.2073(12) 0.042(3) Uani 1 1 d . . . . .
C22 C 0.7397(5) 0.5530(5) 0.0726(13) 0.054(3) Uani 1 1 d . . . . .
H22 H 0.752085 0.521484 0.068578 0.065 Uiso 1 1 calc R U . . .
C27 C 0.7257(5) 0.4311(4) 0.2061(12) 0.045(3) Uani 1 1 d . . . . .
H27 H 0.693700 0.433963 0.173089 0.054 Uiso 1 1 calc R U . . .
C23 C 0.7888(5) 0.4602(5) 0.3436(14) 0.048(3) Uani 1 1 d . . . . .
C12 C 0.7093(4) 0.4812(4) 0.6851(12) 0.046(3) Uani 1 1 d . . . . .
H12 H 0.740189 0.494864 0.691082 0.055 Uiso 1 1 calc R U . . .
C17 C 0.6607(4) 0.5981(4) 0.5997(14) 0.044(3) Uani 1 1 d . . . . .
H17 H 0.656823 0.573539 0.671503 0.053 Uiso 1 1 calc R U . . .
N5 N 0.8487(4) 0.5061(4) 0.5050(13) 0.058(3) Uani 1 1 d . . . . .
H5 H 0.872783 0.486074 0.504387 0.070 Uiso 1 1 calc R U . . .
C34 C 0.7904(5) 0.6143(4) 0.6025(12) 0.050(3) Uani 1 1 d . . . . .
H34 H 0.759799 0.627661 0.585040 0.060 Uiso 1 1 calc R U . . .
C15 C 0.6529(6) 0.6806(5) 0.5367(16) 0.071(4) Uani 1 1 d . . . . .
H15 H 0.644376 0.712157 0.564100 0.086 Uiso 1 1 calc R U . . .
C13 C 0.6834(4) 0.6256(4) 0.3554(13) 0.038(2) Uani 1 1 d . . . . .
C3 C 0.6155(4) 0.4780(4) 0.4112(15) 0.050(3) Uani 1 1 d . . . . .
C4 C 0.5708(4) 0.4597(4) 0.376(2) 0.059(3) Uani 1 1 d . . . . .
H4 H 0.553595 0.442025 0.448466 0.071 Uiso 1 1 calc R U . . .
C29 C 0.8027(5) 0.5685(5) 0.5472(13) 0.050(3) Uani 1 1 d . . . . .
C16 C 0.6479(5) 0.6445(5) 0.6379(17) 0.066(4) Uani 1 1 d . . . . .
H16 H 0.635690 0.651118 0.734625 0.079 Uiso 1 1 calc R U . . .
C8 C 0.6388(5) 0.4691(4) 0.5540(13) 0.045(3) Uani 1 1 d . . . . .
C30 C 0.8468(5) 0.5496(5) 0.5748(14) 0.060(4) Uani 1 1 d . . . . .
C6 C 0.5767(5) 0.4931(4) 0.134(2) 0.075(5) Uani 1 1 d . . . . .
H6 H 0.563606 0.498189 0.037430 0.090 Uiso 1 1 calc R U . . .
C9 C 0.6207(6) 0.4442(5) 0.6784(15) 0.066(4) Uani 1 1 d . . . . .
H9 H 0.589376 0.431434 0.672806 0.079 Uiso 1 1 calc R U . . .
C11 C 0.6912(7) 0.4549(5) 0.8104(14) 0.076(5) Uani 1 1 d . . . . .
H11 H 0.710311 0.449406 0.896154 0.091 Uiso 1 1 calc R U . . .
C14 C 0.6707(5) 0.6716(4) 0.3920(17) 0.058(3) Uani 1 1 d . . . . .
H14 H 0.673840 0.696681 0.321497 0.070 Uiso 1 1 calc R U . . .
C25 C 0.7996(5) 0.3863(5) 0.2050(15) 0.059(4) Uani 1 1 d . . . . .
H25 H 0.817472 0.359141 0.175595 0.071 Uiso 1 1 calc R U . . .
C31 C 0.8815(5) 0.5740(6) 0.6634(16) 0.075(5) Uani 1 1 d . . . . .
H31 H 0.911965 0.560836 0.684348 0.090 Uiso 1 1 calc R U . . .
C21 C 0.7435(5) 0.5816(5) -0.0497(12) 0.057(4) Uani 1 1 d . . . . .
H21 H 0.758188 0.569917 -0.137902 0.069 Uiso 1 1 calc R U . . .
C33 C 0.8244(6) 0.6384(5) 0.6822(12) 0.060(4) Uani 1 1 d . . . . .
C35 C 0.8155(6) 0.6880(5) 0.7298(17) 0.083(5) Uani 1 1 d . . . . .
H35A H 0.835549 0.709614 0.671330 0.125 Uiso 1 1 calc R U . . .
H35B H 0.823172 0.691305 0.835959 0.125 Uiso 1 1 calc R U . . .
H35C H 0.781900 0.695848 0.713586 0.125 Uiso 1 1 calc R U . . .
C20 C 0.7262(5) 0.6274(5) -0.0458(14) 0.063(4) Uani 1 1 d . . . . .
H20 H 0.727546 0.647189 -0.131609 0.075 Uiso 1 1 calc R U . . .
C24 C 0.8187(6) 0.4212(5) 0.2940(18) 0.073(4) Uani 1 1 d . . . . .
H24 H 0.851245 0.419732 0.322870 0.088 Uiso 1 1 calc R U . . .
C5 C 0.5512(5) 0.4668(5) 0.237(2) 0.070(5) Uani 1 1 d . . . . .
H5A H 0.520906 0.454003 0.212881 0.084 Uiso 1 1 calc R U . . .
C32 C 0.8675(7) 0.6183(6) 0.7165(16) 0.077(5) Uani 1 1 d . . . . .
C36 C 0.9042(8) 0.6448(7) 0.808(2) 0.126(9) Uani 1 1 d . . . . .
H36A H 0.931875 0.624257 0.825019 0.189 Uiso 1 1 calc R U . . .
H36B H 0.890304 0.654014 0.904025 0.189 Uiso 1 1 calc R U . . .
H36C H 0.914263 0.673491 0.753896 0.189 Uiso 1 1 calc R U . . .
C10 C 0.6455(7) 0.4380(5) 0.8027(15) 0.075(5) Uani 1 1 d . . . . .
H10 H 0.631724 0.421918 0.885483 0.090 Uiso 1 1 calc R U . . .

loop_
_atom_site_aniso_label
_atom_site_aniso_U_11
_atom_site_aniso_U_22
_atom_site_aniso_U_33
_atom_site_aniso_U_23
_atom_site_aniso_U_13
_atom_site_aniso_U_12
Ir1 0.0355(2) 0.0334(2) 0.02540(18) -0.00090(19) 0.00334(18) -0.00377(17)
Cl2 0.111(4) 0.111(4) 0.267(13) -0.098(6) 0.098(6) -0.034(5)
Cl1 0.073(3) 0.073(3) 0.255(11) 0.033(4) -0.033(4) 0.016(4)
N4 0.036(5) 0.030(5) 0.034(5) 0.015(4) 0.005(4) -0.006(4)
N1 0.038(5) 0.033(5) 0.029(4) 0.000(4) -0.002(4) -0.015(4)
N2 0.053(6) 0.040(6) 0.029(4) 0.000(4) 0.003(4) -0.006(5)
C1 0.038(7) 0.054(8) 0.038(6) -0.010(5) 0.010(5) 0.000(6)
N3 0.039(6) 0.043(6) 0.037(5) 0.005(4) 0.007(4) 0.003(4)
C28 0.040(7) 0.057(9) 0.052(7) 0.015(6) -0.007(5) -0.010(6)
C2 0.035(6) 0.040(6) 0.039(6) 0.001(5) 0.002(5) 0.004(5)
C7 0.066(9) 0.034(6) 0.056(8) -0.010(5) -0.024(6) 0.007(6)
C19 0.058(8) 0.056(8) 0.039(7) -0.001(5) -0.008(5) -0.005(6)
C26 0.075(9) 0.037(7) 0.040(6) 0.000(5) 0.023(6) 0.001(6)
C18 0.042(7) 0.048(7) 0.035(6) 0.016(5) -0.006(5) -0.010(5)
C22 0.074(10) 0.045(8) 0.042(6) 0.010(5) 0.010(6) 0.009(6)
C27 0.061(8) 0.043(7) 0.032(6) -0.001(5) 0.011(5) -0.006(6)
C23 0.057(8) 0.038(6) 0.050(8) 0.008(5) 0.012(6) 0.006(6)
C12 0.047(8) 0.052(8) 0.039(6) -0.002(5) -0.004(5) -0.026(6)
C17 0.042(6) 0.044(6) 0.046(7) -0.007(5) 0.011(5) 0.002(5)
N5 0.048(7) 0.040(6) 0.087(8) 0.014(6) -0.012(6) -0.005(5)
C34 0.082(9) 0.039(6) 0.029(6) -0.003(5) 0.009(6) -0.027(6)
C15 0.117(14) 0.032(7) 0.065(9) 0.000(6) 0.025(9) 0.014(8)
C13 0.032(6) 0.035(6) 0.048(7) -0.001(5) -0.004(5) -0.004(4)
C3 0.041(7) 0.044(7) 0.064(9) -0.019(6) 0.002(6) -0.001(5)
C4 0.037(7) 0.047(7) 0.093(10) -0.008(9) 0.003(8) -0.011(5)
C29 0.052(8) 0.059(9) 0.038(6) 0.017(6) -0.012(5) -0.026(6)
C16 0.061(8) 0.082(10) 0.054(8) 0.004(8) 0.007(7) -0.001(7)
C8 0.049(7) 0.047(7) 0.038(6) -0.007(5) 0.018(5) -0.030(6)
C30 0.068(10) 0.061(9) 0.052(8) 0.022(6) -0.021(6) -0.034(7)
C6 0.068(9) 0.041(7) 0.115(13) 0.018(9) -0.047(10) 0.000(7)
C9 0.089(11) 0.052(8) 0.056(8) -0.019(6) 0.046(8) -0.022(8)
C11 0.141(17) 0.059(9) 0.028(6) -0.002(6) -0.004(8) -0.012(10)
C14 0.075(9) 0.040(7) 0.060(8) -0.009(7) 0.006(8) 0.006(6)
C25 0.076(11) 0.041(8) 0.061(8) -0.015(6) 0.021(7) 0.014(7)
C31 0.069(10) 0.095(12) 0.060(9) 0.039(8) -0.034(7) -0.040(9)
C21 0.089(10) 0.061(9) 0.023(5) 0.006(5) 0.010(6) -0.009(7)
C33 0.091(12) 0.060(9) 0.029(6) 0.015(6) -0.004(6) -0.037(8)
C35 0.120(13) 0.070(10) 0.060(9) -0.009(8) 0.009(9) -0.075(9)
C20 0.103(12) 0.046(8) 0.039(7) 0.010(6) -0.002(7) -0.018(8)
C24 0.070(11) 0.064(10) 0.086(11) -0.003(8) 0.000(8) 0.015(8)
C5 0.045(9) 0.042(8) 0.124(15) -0.014(8) -0.010(9) -0.006(6)
C32 0.112(14) 0.065(10) 0.054(8) 0.024(8) -0.021(9) -0.061(10)
C36 0.137(19) 0.145(19) 0.095(14) 0.036(13) -0.038(12) -0.103(16)
C10 0.140(16) 0.042(8) 0.043(8) -0.004(6) 0.039(9) -0.027(9)

loop_
_atom_type_symbol
_atom_type_description
_atom_type_scat_dispersion_real
_atom_type_scat_dispersion_imag
_atom_type_scat_source
C C 0.0033 0.0016 'International Tables Vol C Tables 4.2.6.8 and 6.1.1.4'
H H 0.0000 0.0000 'International Tables Vol C Tables 4.2.6.8 and 6.1.1.4'
Cl Cl 0.1484 0.1585 'International Tables Vol C Tables 4.2.6.8 and 6.1.1.4'
Ir Ir -1.4442 7.9887 'International Tables Vol C Tables 4.2.6.8 and 6.1.1.4'
N N 0.0061 0.0033 'International Tables Vol C Tables 4.2.6.8 and 6.1.1.4'
O O 0.0106 0.0060 'International Tables Vol C Tables 4.2.6.8 and 6.1.1.4'

loop_
_exptl_crystal_face_index_h
_exptl_crystal_face_index_k
_exptl_crystal_face_index_l
_exptl_crystal_face_perp_dist
23 -16 9 0.0577
-23 15 -9 0.0695
25 17 -8 0.0873
-30 12 7 0.0522
-23 -22 8 0.0681
23 -29 -5 0.0542
-1 5 13 0.0292
1 -2 -13 0.0457
4 38 -3 0.1200
27 18 -7 0.0919
24 -29 -4 0.0561
-21 -28 6 0.0697
-31 15 6 0.0595

loop_
_geom_angle_atom_site_label_1
_geom_angle_atom_site_label_2
_geom_angle_atom_site_label_3
_geom_angle
_geom_angle_site_symmetry_1
_geom_angle_site_symmetry_3
_geom_angle_publ_flag
N4 Ir1 N3 75.9(4) . . ?
N1 Ir1 N4 91.9(3) . . ?
N1 Ir1 N2 171.9(4) . . ?
N1 Ir1 N3 96.2(4) . . ?
N2 Ir1 N4 94.8(4) . . ?
N2 Ir1 N3 89.9(4) . . ?
C1 Ir1 N4 170.7(4) . . ?
C1 Ir1 N1 94.0(4) . . ?
C1 Ir1 N2 79.9(4) . . ?
C1 Ir1 N3 96.3(4) . . ?
C2 Ir1 N4 97.6(4) . . ?
C2 Ir1 N1 79.5(4) . . ?
C2 Ir1 N2 95.0(4) . . ?
C2 Ir1 C1 90.5(5) . . ?
C2 Ir1 N3 172.2(4) . . ?
C28 N4 Ir1 116.5(8) . . ?
C28 N4 C29 104.0(11) . . ?
C29 N4 Ir1 139.2(9) . . ?
C18 N1 Ir1 116.9(7) . . ?
C18 N1 C22 119.4(10) . . ?
C22 N1 Ir1 123.6(8) . . ?
C12 N2 Ir1 124.3(8) . . ?
C12 N2 C8 120.2(10) . . ?
C8 N2 Ir1 115.3(8) . . ?
C7 C1 Ir1 127.6(9) . . ?
C3 C1 Ir1 115.1(9) . . ?
C3 C1 C7 117.2(12) . . ?
C27 N3 Ir1 124.7(8) . . ?
C23 N3 Ir1 115.7(8) . . ?
C23 N3 C27 119.5(11) . . ?
N4 C28 C23 116.6(11) . . ?
N4 C28 N5 113.8(12) . . ?
N5 C28 C23 129.6(13) . . ?
C17 C2 Ir1 129.4(8) . . ?
C13 C2 Ir1 116.4(8) . . ?
C13 C2 C17 113.8(10) . . ?
C1 C7 H7 119.7 . . ?
C6 C7 C1 120.7(14) . . ?
C6 C7 H7 119.7 . . ?
C18 C19 H19 120.1 . . ?
C18 C19 C20 119.7(13) . . ?
C20 C19 H19 120.1 . . ?
C27 C26 H26 118.6 . . ?
C25 C26 H26 118.6 . . ?
C25 C26 C27 122.8(12) . . ?
N1 C18 C19 120.8(11) . . ?
N1 C18 C13 112.5(9) . . ?
C19 C18 C13 126.4(12) . . ?
N1 C22 H22 119.3 . . ?
N1 C22 C21 121.4(12) . . ?
C21 C22 H22 119.3 . . ?
N3 C27 C26 120.3(13) . . ?
N3 C27 H27 119.8 . . ?
C26 C27 H27 119.8 . . ?
N3 C23 C28 114.7(11) . . ?
N3 C23 C24 121.4(13) . . ?
C24 C23 C28 123.8(13) . . ?
N2 C12 H12 119.2 . . ?
N2 C12 C11 121.6(12) . . ?
C11 C12 H12 119.2 . . ?
C2 C17 H17 119.0 . . ?
C16 C17 C2 122.1(12) . . ?
C16 C17 H17 119.0 . . ?
C28 N5 H5 126.8 . . ?
C28 N5 C30 106.3(11) . . ?
C30 N5 H5 126.8 . . ?
C29 C34 H34 121.3 . . ?
C33 C34 H34 121.3 . . ?
C33 C34 C29 117.3(13) . . ?
C16 C15 H15 119.6 . . ?
C16 C15 C14 120.9(12) . . ?
C14 C15 H15 119.6 . . ?
C2 C13 C18 113.9(10) . . ?
C14 C13 C2 124.5(11) . . ?
C14 C13 C18 121.6(11) . . ?
C1 C3 C4 121.6(14) . . ?
C1 C3 C8 115.5(10) . . ?
C4 C3 C8 122.9(13) . . ?
C3 C4 H4 119.6 . . ?
C5 C4 C3 120.9(15) . . ?
C5 C4 H4 119.6 . . ?
C34 C29 N4 130.9(12) . . ?
C30 C29 N4 108.6(12) . . ?
C30 C29 C34 120.6(11) . . ?
C17 C16 H16 119.9 . . ?
C15 C16 C17 120.2(13) . . ?
C15 C16 H16 119.9 . . ?
N2 C8 C3 114.0(9) . . ?
N2 C8 C9 118.1(13) . . ?
C9 C8 C3 127.9(12) . . ?
N5 C30 C31 130.8(15) . . ?
C29 C30 N5 107.3(11) . . ?
C29 C30 C31 121.9(15) . . ?
C7 C6 H6 119.4 . . ?
C5 C6 C7 121.2(15) . . ?
C5 C6 H6 119.4 . . ?
C8 C9 H9 118.7 . . ?
C10 C9 C8 122.6(14) . . ?
C10 C9 H9 118.7 . . ?
C12 C11 H11 121.0 . . ?
C10 C11 C12 118.1(13) . . ?
C10 C11 H11 121.0 . . ?
C15 C14 H14 120.7 . . ?
C13 C14 C15 118.5(12) . . ?
C13 C14 H14 120.7 . . ?
C26 C25 H25 121.8 . . ?
C24 C25 C26 116.4(12) . . ?
C24 C25 H25 121.8 . . ?
C30 C31 H31 122.4 . . ?
C32 C31 C30 115.2(14) . . ?
C32 C31 H31 122.4 . . ?
C22 C21 H21 119.9 . . ?
C22 C21 C20 120.2(12) . . ?
C20 C21 H21 119.9 . . ?
C34 C33 C35 119.8(15) . . ?
C32 C33 C34 121.9(14) . . ?
C32 C33 C35 118.3(13) . . ?
C33 C35 H35A 109.5 . . ?
C33 C35 H35B 109.5 . . ?
C33 C35 H35C 109.5 . . ?
H35A C35 H35B 109.5 . . ?
H35A C35 H35C 109.5 . . ?
H35B C35 H35C 109.5 . . ?
C19 C20 H20 120.9 . . ?
C21 C20 C19 118.2(12) . . ?
C21 C20 H20 120.9 . . ?
C23 C24 H24 120.3 . . ?
C25 C24 C23 119.4(15) . . ?
C25 C24 H24 120.3 . . ?
C4 C5 C6 118.5(13) . . ?
C4 C5 H5A 120.7 . . ?
C6 C5 H5A 120.7 . . ?
C31 C32 C36 115.7(19) . . ?
C33 C32 C31 122.9(13) . . ?
C33 C32 C36 121.3(19) . . ?
C32 C36 H36A 109.5 . . ?
C32 C36 H36B 109.5 . . ?
C32 C36 H36C 109.5 . . ?
H36A C36 H36B 109.5 . . ?
H36A C36 H36C 109.5 . . ?
H36B C36 H36C 109.5 . . ?
C9 C10 C11 119.3(12) . . ?
C9 C10 H10 120.4 . . ?
C11 C10 H10 120.4 . . ?

loop_
_geom_bond_atom_site_label_1
_geom_bond_atom_site_label_2
_geom_bond_distance
_geom_bond_site_symmetry_2
_geom_bond_publ_flag
Ir1 N4 2.103(9) . ?
Ir1 N1 2.046(8) . ?
Ir1 N2 2.056(9) . ?
Ir1 C1 2.018(12) . ?
Ir1 N3 2.159(10) . ?
Ir1 C2 1.962(11) . ?
N4 C28 1.316(17) . ?
N4 C29 1.423(15) . ?
N1 C18 1.352(15) . ?
N1 C22 1.358(14) . ?
N2 C12 1.313(15) . ?
N2 C8 1.369(16) . ?
C1 C7 1.400(15) . ?
C1 C3 1.390(17) . ?
N3 C27 1.353(14) . ?
N3 C23 1.317(15) . ?
C28 C23 1.482(19) . ?
C28 N5 1.350(14) . ?
C2 C17 1.458(15) . ?
C2 C13 1.415(15) . ?
C7 H7 0.9500 . ?
C7 C6 1.395(17) . ?
C19 H19 0.9500 . ?
C19 C18 1.375(16) . ?
C19 C20 1.400(18) . ?
C26 H26 0.9500 . ?
C26 C27 1.381(17) . ?
C26 C25 1.381(18) . ?
C18 C13 1.465(16) . ?
C22 H22 0.9500 . ?
C22 C21 1.364(15) . ?
C27 H27 0.9500 . ?
C23 C24 1.451(19) . ?
C12 H12 0.9500 . ?
C12 C11 1.437(18) . ?
C17 H17 0.9500 . ?
C17 C16 1.393(17) . ?
N5 H5 0.8800 . ?
N5 C30 1.373(17) . ?
C34 H34 0.9500 . ?
C34 C29 1.420(17) . ?
C34 C33 1.372(16) . ?
C15 H15 0.9500 . ?
C15 C16 1.367(18) . ?
C15 C14 1.412(19) . ?
C13 C14 1.379(15) . ?
C3 C4 1.392(17) . ?
C3 C8 1.459(18) . ?
C4 H4 0.9500 . ?
C4 C5 1.37(2) . ?
C29 C30 1.371(18) . ?
C16 H16 0.9500 . ?
C8 C9 1.412(16) . ?
C30 C31 1.431(17) . ?
C6 H6 0.9500 . ?
C6 C5 1.38(2) . ?
C9 H9 0.9500 . ?
C9 C10 1.33(2) . ?
C11 H11 0.9500 . ?
C11 C10 1.37(2) . ?
C14 H14 0.9500 . ?
C25 H25 0.9500 . ?
C25 C24 1.37(2) . ?
C31 H31 0.9500 . ?
C31 C32 1.39(2) . ?
C21 H21 0.9500 . ?
C21 C20 1.373(18) . ?
C33 C35 1.48(2) . ?
C33 C32 1.37(2) . ?
C35 H35A 0.9800 . ?
C35 H35B 0.9800 . ?
C35 H35C 0.9800 . ?
C20 H20 0.9500 . ?
C24 H24 0.9500 . ?
C5 H5A 0.9500 . ?
C32 C36 1.51(2) . ?
C36 H36A 0.9800 . ?
C36 H36B 0.9800 . ?
C36 H36C 0.9800 . ?
C10 H10 0.9500 . ?

loop_
_geom_torsion_atom_site_label_1
_geom_torsion_atom_site_label_2
_geom_torsion_atom_site_label_3
_geom_torsion_atom_site_label_4
_geom_torsion
_geom_torsion_site_symmetry_1
_geom_torsion_site_symmetry_2
_geom_torsion_site_symmetry_3
_geom_torsion_site_symmetry_4
_geom_torsion_publ_flag
Ir1 N4 C28 C23 7.0(13) . . . . ?
Ir1 N4 C28 N5 -172.9(8) . . . . ?
Ir1 N4 C29 C34 -9.0(19) . . . . ?
Ir1 N4 C29 C30 171.3(8) . . . . ?
Ir1 N1 C18 C19 -177.0(8) . . . . ?
Ir1 N1 C18 C13 8.3(12) . . . . ?
Ir1 N1 C22 C21 174.3(10) . . . . ?
Ir1 N2 C12 C11 177.6(10) . . . . ?
Ir1 N2 C8 C3 5.0(12) . . . . ?
Ir1 N2 C8 C9 -176.6(9) . . . . ?
Ir1 C1 C7 C6 176.0(10) . . . . ?
Ir1 C1 C3 C4 -177.6(9) . . . . ?
Ir1 C1 C3 C8 0.8(14) . . . . ?
Ir1 N3 C27 C26 -179.1(8) . . . . ?
Ir1 N3 C23 C28 -4.0(13) . . . . ?
Ir1 N3 C23 C24 -179.0(11) . . . . ?
Ir1 C2 C17 C16 172.7(9) . . . . ?
Ir1 C2 C13 C18 6.7(12) . . . . ?
Ir1 C2 C13 C14 -173.8(9) . . . . ?
N4 C28 C23 N3 -1.9(16) . . . . ?
N4 C28 C23 C24 173.0(12) . . . . ?
N4 C28 N5 C30 -1.6(15) . . . . ?
N4 C29 C30 N5 1.1(13) . . . . ?
N4 C29 C30 C31 -178.4(10) . . . . ?
N1 C18 C13 C2 -9.6(14) . . . . ?
N1 C18 C13 C14 171.0(10) . . . . ?
N1 C22 C21 C20 1(2) . . . . ?
N2 C12 C11 C10 -4(2) . . . . ?
N2 C8 C9 C10 1(2) . . . . ?
C1 C7 C6 C5 0(2) . . . . ?
C1 C3 C4 C5 1.8(19) . . . . ?
C1 C3 C8 N2 -3.8(15) . . . . ?
C1 C3 C8 C9 177.9(12) . . . . ?
N3 C23 C24 C25 -4(2) . . . . ?
C28 N4 C29 C34 177.6(12) . . . . ?
C28 N4 C29 C30 -2.0(12) . . . . ?
C28 C23 C24 C25 -178.8(13) . . . . ?
C28 N5 C30 C29 0.2(14) . . . . ?
C28 N5 C30 C31 179.6(13) . . . . ?
C2 C17 C16 C15 0(2) . . . . ?
C2 C13 C14 C15 0(2) . . . . ?
C7 C1 C3 C4 -1.7(18) . . . . ?
C7 C1 C3 C8 176.8(11) . . . . ?
C7 C6 C5 C4 0(2) . . . . ?
C19 C18 C13 C2 176.0(11) . . . . ?
C19 C18 C13 C14 -3.5(18) . . . . ?
C26 C25 C24 C23 4(2) . . . . ?
C18 N1 C22 C21 -1.3(19) . . . . ?
C18 C19 C20 C21 -5(2) . . . . ?
C18 C13 C14 C15 179.7(13) . . . . ?
C22 N1 C18 C19 -1.0(17) . . . . ?
C22 N1 C18 C13 -175.8(10) . . . . ?
C22 C21 C20 C19 3(2) . . . . ?
C27 N3 C23 C28 177.2(10) . . . . ?
C27 N3 C23 C24 2.2(17) . . . . ?
C27 C26 C25 C24 -2.4(19) . . . . ?
C23 N3 C27 C26 -0.4(16) . . . . ?
C23 C28 N5 C30 178.5(12) . . . . ?
C12 N2 C8 C3 180.0(10) . . . . ?
C12 N2 C8 C9 -1.6(17) . . . . ?
C12 C11 C10 C9 3(2) . . . . ?
C17 C2 C13 C18 -179.1(10) . . . . ?
C17 C2 C13 C14 0.3(16) . . . . ?
N5 C28 C23 N3 178.0(12) . . . . ?
N5 C28 C23 C24 -7(2) . . . . ?
N5 C30 C31 C32 179.6(13) . . . . ?
C34 C29 C30 N5 -178.5(10) . . . . ?
C34 C29 C30 C31 2.0(18) . . . . ?
C34 C33 C32 C31 6(2) . . . . ?
C34 C33 C32 C36 -178.4(12) . . . . ?
C13 C2 C17 C16 -0.6(16) . . . . ?
C3 C1 C7 C6 0.6(18) . . . . ?
C3 C4 C5 C6 -1(2) . . . . ?
C3 C8 C9 C10 179.3(13) . . . . ?
C4 C3 C8 N2 174.6(11) . . . . ?
C4 C3 C8 C9 -4(2) . . . . ?
C29 N4 C28 C23 -177.9(10) . . . . ?
C29 N4 C28 N5 2.3(13) . . . . ?
C29 C34 C33 C35 173.9(11) . . . . ?
C29 C34 C33 C32 -4.4(17) . . . . ?
C29 C30 C31 C32 -1.0(18) . . . . ?
C16 C15 C14 C13 -1(2) . . . . ?
C8 N2 C12 C11 3.0(18) . . . . ?
C8 C3 C4 C5 -176.6(12) . . . . ?
C8 C9 C10 C11 -2(2) . . . . ?
C30 C31 C32 C33 -3(2) . . . . ?
C30 C31 C32 C36 -178.9(12) . . . . ?
C14 C15 C16 C17 0(2) . . . . ?
C25 C26 C27 N3 0.5(17) . . . . ?
C33 C34 C29 N4 -178.9(10) . . . . ?
C33 C34 C29 C30 0.7(16) . . . . ?
C35 C33 C32 C31 -172.8(13) . . . . ?
C35 C33 C32 C36 3.3(19) . . . . ?
C20 C19 C18 N1 4.1(18) . . . . ?
C20 C19 C18 C13 178.1(12) . . . . ?

loop_
_exptl_oxdiff_crystal_face_indexfrac_h
_exptl_oxdiff_crystal_face_indexfrac_k
_exptl_oxdiff_crystal_face_indexfrac_l
_exptl_oxdiff_crystal_face_x
_exptl_oxdiff_crystal_face_y
_exptl_oxdiff_crystal_face_z
23.1321 -16.0473 8.8742 -0.2834 -0.7998 -0.5291
-23.4198 15.0951 -8.9663 0.2879 0.8126 0.5068
25.2533 17.2470 -8.0165 0.8333 -0.2950 0.4676
-29.5763 11.8143 7.4914 -0.9077 0.3205 0.2708
-22.7940 -21.8791 7.6099 -0.7656 0.2712 -0.5834
22.7865 -29.0110 -4.5916 0.6570 -0.2314 -0.7176
-1.0018 4.6000 12.5463 -0.8785 -0.4777 -0.0089
0.8414 -2.2399 -12.6128 0.8765 0.4765 0.0688
4.0598 38.2327 -3.0630 0.1871 -0.0878 0.9784
27.2327 18.1845 -7.0893 0.7931 -0.3770 0.4783
24.4487 -28.7511 -3.8188 0.6246 -0.2984 -0.7216
-20.8238 -27.5258 6.1902 -0.6329 0.3004 -0.7136
-31.2726 14.7842 6.1266 -0.8416 0.4012 0.3615

loop_
_smtbx_masks_void_nr
_smtbx_masks_void_average_x
_smtbx_masks_void_average_y
_smtbx_masks_void_average_z
_smtbx_masks_void_volume
_smtbx_masks_void_count_electrons
_smtbx_masks_void_content
1 0.000 0.500 -0.555 776.0 126.0 '2 [C2H14O5]'
2 0.091 0.122 0.078 9.5 0.0 ?
3 0.122 0.909 0.922 9.5 0.0 ?
4 0.500 0.000 -0.114 776.0 126.0 '2 [C2H14O5]'
5 0.378 0.409 0.922 9.5 0.0 ?
6 0.409 0.622 0.078 9.5 0.0 ?
7 0.591 0.378 0.078 9.5 0.0 ?
8 0.622 0.591 0.922 9.5 0.0 ?
9 0.878 0.091 0.922 9.5 0.0 ?
10 0.909 0.878 0.078 9.5 0.0 ?
